data_4324770
loop_
_publ_author_name
'Susan M. Vickers'
'Peter D. Frischmann'
'Mark J. MacLachlan'

_publ_section_title
;
 Family of Cadmium Acetate Coordination Networks With Structurally Diverse
 [Cd4(OAc)9(\m3-OH)]2- Secondary Building Units
;
_journal_name_full 'Inorganic Chemistry'
_journal_page_first 2957
_journal_page_last 2965
_journal_paper_doi 10.1021/ic1023828
_journal_volume 50
_journal_year 2011
_chemical_formula_sum 'C54 H83 Cd14.5 O68'
_chemical_formula_weight 3450.00
_chemical_name_systematic
;

 ?

;
_space_group_IT_number 148
_symmetry_cell_setting hexagonal
_symmetry_space_group_name_Hall '-R 3'
_symmetry_space_group_name_H-M 'R -3 :H'
_atom_sites_solution_hydrogens geom
_atom_sites_solution_primary direct
_atom_sites_solution_secondary difmap
_audit_creation_method SHELXL-97
_cell_angle_alpha 90.000(0)
_cell_angle_beta 90.000(0)
_cell_angle_gamma 120.000(0)
_cell_formula_units_Z 6
_cell_length_a 19.060(2)
_cell_length_b 19.060(2)
_cell_length_c 50.017(6)
_cell_measurement_reflns_used 9719
_cell_measurement_temperature 173(2)
_cell_measurement_theta_max 32.82
_cell_measurement_theta_min 2.46
_cell_volume 15736(3)
_computing_structure_refinement 'SHELXL-97 (Sheldrick, 1997)'
_diffrn_ambient_temperature 173(2)
_diffrn_measured_fraction_theta_full 0.997
_diffrn_measured_fraction_theta_max 0.997
_diffrn_measurement_device_type 'Bruker X8 Apex II'
_diffrn_measurement_method 'area detector'
_diffrn_radiation_monochromator graphite
_diffrn_radiation_source 'fine-focus sealed tube'
_diffrn_radiation_type MoK\a
_diffrn_radiation_wavelength 0.71073
_diffrn_reflns_av_R_equivalents 0.0323
_diffrn_reflns_av_sigmaI/netI 0.0224
_diffrn_reflns_limit_h_max 28
_diffrn_reflns_limit_h_min -28
_diffrn_reflns_limit_k_max 29
_diffrn_reflns_limit_k_min -29
_diffrn_reflns_limit_l_max 76
_diffrn_reflns_limit_l_min -71
_diffrn_reflns_number 77286
_diffrn_reflns_theta_full 32.81
_diffrn_reflns_theta_max 32.81
_diffrn_reflns_theta_min 1.48
_exptl_absorpt_coefficient_mu 2.974
_exptl_absorpt_correction_T_max 0.410
_exptl_absorpt_correction_T_min 0.350
_exptl_absorpt_correction_type multi-scan
_exptl_crystal_colour colorless
_exptl_crystal_density_diffrn 2.184
_exptl_crystal_description cube
_exptl_crystal_F_000 9882
_exptl_crystal_size_max 0.300
_exptl_crystal_size_mid 0.300
_exptl_crystal_size_min 0.300
_refine_diff_density_max 4.139
_refine_diff_density_min -3.987
_refine_diff_density_rms 0.196
_refine_ls_extinction_method none
_refine_ls_goodness_of_fit_ref 1.051
_refine_ls_hydrogen_treatment constr
_refine_ls_matrix_type full
_refine_ls_number_parameters 447
_refine_ls_number_reflns 12964
_refine_ls_number_restraints 0
_refine_ls_restrained_S_all 1.051
_refine_ls_R_factor_all 0.0717
_refine_ls_R_factor_gt 0.0515
_refine_ls_shift/su_max 0.002
_refine_ls_shift/su_mean 0.000
_refine_ls_structure_factor_coef Fsqd
_refine_ls_weighting_details 'calc w=1/[\s^2^(Fo^2^)+(0.0343P)^2^+453.4580P] where P=(Fo^2^+2Fc^2^)/3'
_refine_ls_weighting_scheme calc
_refine_ls_wR_factor_gt 0.1137
_refine_ls_wR_factor_ref 0.1304
_reflns_number_gt 10232
_reflns_number_total 12964
_reflns_threshold_expression >2sigma(I)
_cod_data_source_file ic1023828_si_002_2.cif
_cod_data_source_block Complex2
_cod_original_sg_symbol_H-M 'R -3'
_cod_original_formula_sum 'C54 H83 Cd14.50 O68'
_cod_database_code 4324770

loop_
_symmetry_equiv_pos_as_xyz
'x, y, z'
'-y, x-y, z'
'-x+y, -x, z'
'x+2/3, y+1/3, z+1/3'
'-y+2/3, x-y+1/3, z+1/3'
'-x+y+2/3, -x+1/3, z+1/3'
'x+1/3, y+2/3, z+2/3'
'-y+1/3, x-y+2/3, z+2/3'
'-x+y+1/3, -x+2/3, z+2/3'
'-x, -y, -z'
'y, -x+y, -z'
'x-y, x, -z'
'-x+2/3, -y+1/3, -z+1/3'
'y+2/3, -x+y+1/3, -z+1/3'
'x-y+2/3, x+1/3, -z+1/3'
'-x+1/3, -y+2/3, -z+2/3'
'y+1/3, -x+y+2/3, -z+2/3'
'x-y+1/3, x+2/3, -z+2/3'

loop_
_atom_site_label
_atom_site_type_symbol
_atom_site_fract_x
_atom_site_fract_y
_atom_site_fract_z
_atom_site_U_iso_or_equiv
_atom_site_adp_type
_atom_site_occupancy
_atom_site_symmetry_multiplicity
_atom_site_calc_flag
_atom_site_refinement_flags
_atom_site_disorder_assembly
_atom_site_disorder_group
C1 C 0.0421(4) 0.2141(3) 0.00588(10) 0.0356(11) Uani 1 1 d . . .
H1A H 0.0413 0.1767 0.0189 0.053 Uiso 1 1 calc R . .
H1B H -0.0028 0.2226 0.0089 0.053 Uiso 1 1 calc R . .
H1C H 0.0919 0.2647 0.0074 0.053 Uiso 1 1 calc R . .
C2 C 0.0359(3) 0.1801(3) -0.02160(9) 0.0245(8) Uani 1 1 d . . .
C3 C 0.2686(4) 0.1478(4) -0.07666(13) 0.0416(13) Uani 1 1 d . . .
H3A H 0.2578 0.0929 -0.0777 0.062 Uiso 1 1 calc R . .
H3B H 0.3009 0.1735 -0.0611 0.062 Uiso 1 1 calc R . .
H3C H 0.2975 0.1767 -0.0924 0.062 Uiso 1 1 calc R . .
C4 C 0.1905(3) 0.1480(3) -0.07486(10) 0.0315(10) Uani 1 1 d . . .
C5 C 0.0403(5) 0.2121(4) -0.15490(11) 0.0465(15) Uani 1 1 d . . .
H5A H 0.0429 0.2636 -0.1535 0.070 Uiso 1 1 calc R . .
H5B H -0.0072 0.1752 -0.1648 0.070 Uiso 1 1 calc R . .
H5C H 0.0876 0.2189 -0.1640 0.070 Uiso 1 1 calc R . .
C6 C 0.0365(4) 0.1786(4) -0.12733(10) 0.0338(11) Uani 1 1 d . . .
C7 C -0.1731(6) 0.0423(6) -0.15228(16) 0.068(2) Uani 1 1 d . . .
H7A H -0.2212 0.0447 -0.1560 0.101 Uiso 1 1 calc R . .
H7B H -0.1331 0.0925 -0.1445 0.101 Uiso 1 1 calc R . .
H7C H -0.1858 -0.0013 -0.1400 0.101 Uiso 1 1 calc R . .
C8 C -0.1409(4) 0.0281(5) -0.17756(12) 0.0477(16) Uani 1 1 d . . .
C9 C -0.2965(6) -0.2238(9) -0.2240(2) 0.116(5) Uani 1 1 d . . .
H9A H -0.3250 -0.1955 -0.2283 0.174 Uiso 1 1 calc R . .
H9B H -0.3044 -0.2388 -0.2055 0.174 Uiso 1 1 calc R . .
H9C H -0.3169 -0.2716 -0.2349 0.174 Uiso 1 1 calc R . .
C10 C -0.2103(4) -0.1712(5) -0.22927(13) 0.0542(19) Uani 1 1 d . . .
C11 C -0.1515(4) 0.0658(4) -0.31267(10) 0.0359(11) Uani 1 1 d . . .
H11A H -0.1940 0.0787 -0.3111 0.054 Uiso 1 1 calc R . .
H11B H -0.1697 0.0185 -0.3237 0.054 Uiso 1 1 calc R . .
H11C H -0.1048 0.1105 -0.3207 0.054 Uiso 1 1 calc R . .
C12 C -0.1296(3) 0.0495(3) -0.28535(10) 0.0285(9) Uani 1 1 d . . .
C13 C -0.2212(4) -0.1529(4) -0.30792(13) 0.0443(14) Uani 1 1 d . . .
H13A H -0.1812 -0.1260 -0.2942 0.067 Uiso 1 1 calc R . .
H13B H -0.2443 -0.2105 -0.3062 0.067 Uiso 1 1 calc R . .
H13C H -0.2631 -0.1392 -0.3061 0.067 Uiso 1 1 calc R . .
C14 C -0.1821(3) -0.1265(3) -0.33486(11) 0.0310(10) Uani 1 1 d . . .
C16 C -0.1793(3) 0.2646(3) -0.28523(11) 0.0321(10) Uani 1 1 d . . .
C17 C -0.4018(8) 0.0920(9) -0.20421(18) 0.105(5) Uani 1 1 d . . .
H17A H -0.3724 0.0633 -0.2050 0.157 Uiso 1 1 calc R . .
H17B H -0.4577 0.0546 -0.2003 0.157 Uiso 1 1 calc R . .
H17C H -0.3793 0.1324 -0.1904 0.157 Uiso 1 1 calc R . .
C18 C -0.3956(5) 0.1317(6) -0.23029(14) 0.062(2) Uani 1 1 d . . .
O1 O 0.0325(2) 0.1128(2) -0.02525(6) 0.0239(6) Uani 1 1 d . . .
O2 O 0.0362(2) 0.2211(2) -0.04128(7) 0.0306(7) Uani 1 1 d . . .
O3 O 0.1236(2) 0.0808(2) -0.07476(7) 0.0299(7) Uani 1 1 d . . .
O4 O 0.1888(3) 0.2119(2) -0.07335(9) 0.0403(9) Uani 1 1 d . . .
O5 O 0.0328(3) 0.1117(2) -0.12386(7) 0.0338(8) Uani 1 1 d . . .
O6 O 0.0403(3) 0.2212(3) -0.10759(7) 0.0379(9) Uani 1 1 d . . .
O7 O -0.0785(2) 0.0228(3) -0.17768(7) 0.0325(8) Uani 1 1 d . . .
O8 O -0.1769(4) 0.0244(6) -0.19896(11) 0.092(3) Uani 1 1 d . . .
O9 O -0.0327(5) 0.1588(4) -0.22554(15) 0.092(2) Uani 1 1 d . . .
O10 O -0.1931(5) -0.1015(5) -0.23698(17) 0.121(4) Uani 1 1 d . . .
O11 O -0.0755(2) 0.0313(2) -0.28226(7) 0.0268(6) Uani 1 1 d . . .
O12 O -0.1664(3) 0.0551(3) -0.26513(8) 0.0418(10) Uani 1 1 d . A .
O13 O -0.1074(2) -0.0767(2) -0.33706(7) 0.0293(7) Uani 1 1 d . . .
O14 O -0.4031(2) 0.1081(2) -0.31117(9) 0.0385(9) Uani 1 1 d . . .
O17 O -0.4276(6) 0.1710(7) -0.23424(16) 0.122(4) Uani 1 1 d . A .
O18 O -0.3532(5) 0.1299(6) -0.24919(11) 0.096(3) Uani 1 1 d . A .
O19 O 0.0000 0.0000 -0.22594(13) 0.0359(14) Uani 1 3 d S . .
H19 H 0.0000 0.0000 -0.2063 0.043 Uiso 1 3 calc SR . .
O20 O -0.3333 0.3333 -0.26698(18) 0.062(2) Uani 1 3 d S . .
H20 H -0.3333 0.3333 -0.2474 0.074 Uiso 1 3 calc SR . .
O21 O -0.1749(6) 0.1701(5) -0.22547(14) 0.107(3) Uani 1 1 d . A .
O23 O -0.3411(2) 0.0151(2) -0.29297(9) 0.0383(9) Uani 1 1 d . A .
O24 O -0.1798(15) 0.2861(8) -0.2003(2) 0.265(12) Uani 1 1 d . . .
Cd1 Cd 0.0000 0.0000 0.0000 0.01784(12) Uani 1 6 d S . .
Cd2 Cd 0.04679(2) 0.14388(2) -0.074250(6) 0.02631(8) Uani 1 1 d . . .
Cd3 Cd 0.0000 0.0000 -0.148992(11) 0.02733(12) Uani 1 3 d S . .
Cd4 Cd -0.09660(3) 0.02573(3) -0.232846(9) 0.04518(12) Uani 1 1 d . . .
Cd5 Cd 0.0000 0.0000 -0.309852(10) 0.02116(10) Uani 1 3 d S . .
Cd6 Cd -0.36689(2) 0.20937(3) -0.280156(8) 0.03687(10) Uani 1 1 d . . .
Cd7 Cd -0.26344(2) 0.08873(2) -0.257686(8) 0.03100(8) Uani 1 1 d . . .
C15 C -0.0908(5) 0.3217(5) -0.2872(2) 0.0409(19) Uani 0.70 1 d P A 1
H15A H -0.0800 0.3761 -0.2847 0.061 Uiso 0.70 1 calc PR A 1
H15B H -0.0719 0.3168 -0.3045 0.061 Uiso 0.70 1 calc PR A 1
H15C H -0.0632 0.3090 -0.2736 0.061 Uiso 0.70 1 calc PR A 1
O15 O -0.2040(3) 0.1903(3) -0.28805(11) 0.0323(11) Uani 0.70 1 d P A 1
O16 O -0.2274(3) 0.2923(3) -0.28525(11) 0.0284(10) Uani 0.70 1 d P A 1
O22 O -0.3120(4) -0.0002(4) -0.22425(13) 0.0421(14) Uani 0.70 1 d P A 1
O15B O -0.2408(8) 0.2016(8) -0.2773(3) 0.033(3) Uani 0.30 1 d P A 2
O22B O -0.3079(6) -0.0400(7) -0.2396(3) 0.033(3) Uani 0.30 1 d P A 2
O16B O -0.1686(15) 0.3295(13) -0.2902(4) 0.069(6) Uani 0.30 1 d P A 2
C15B C -0.0990(14) 0.2699(15) -0.2748(9) 0.086(12) Uani 0.30 1 d P A 2
H15D H -0.1089 0.2165 -0.2708 0.129 Uiso 0.30 1 calc PR A 2
H15E H -0.0812 0.3027 -0.2589 0.129 Uiso 0.30 1 calc PR A 2
H15F H -0.0579 0.2939 -0.2883 0.129 Uiso 0.30 1 calc PR A 2

loop_
_atom_site_aniso_label
_atom_site_aniso_U_11
_atom_site_aniso_U_22
_atom_site_aniso_U_33
_atom_site_aniso_U_23
_atom_site_aniso_U_13
_atom_site_aniso_U_12
C1 0.057(3) 0.033(2) 0.021(2) -0.0010(18) 0.003(2) 0.025(3)
C2 0.029(2) 0.025(2) 0.0189(18) 0.0016(15) 0.0023(15) 0.0129(17)
C3 0.036(3) 0.039(3) 0.045(3) 0.006(2) 0.001(2) 0.015(2)
C4 0.036(3) 0.033(2) 0.022(2) 0.0044(17) 0.0033(18) 0.014(2)
C5 0.075(5) 0.050(3) 0.022(2) 0.007(2) -0.001(3) 0.037(3)
C6 0.044(3) 0.040(3) 0.020(2) 0.0050(19) 0.0024(19) 0.024(2)
C7 0.079(6) 0.101(7) 0.047(4) 0.017(4) 0.028(4) 0.063(6)
C8 0.052(4) 0.080(5) 0.027(3) 0.013(3) 0.009(2) 0.045(4)
C9 0.045(5) 0.167(13) 0.070(7) -0.018(7) -0.011(5) 0.003(6)
C10 0.037(3) 0.070(5) 0.028(3) -0.006(3) -0.003(2) 0.006(3)
C11 0.042(3) 0.051(3) 0.025(2) 0.002(2) 0.001(2) 0.031(3)
C12 0.032(2) 0.034(2) 0.022(2) 0.0010(17) 0.0006(17) 0.018(2)
C13 0.035(3) 0.044(3) 0.042(3) 0.000(3) -0.002(2) 0.010(2)
C14 0.032(2) 0.028(2) 0.037(3) -0.0086(19) -0.0103(19) 0.018(2)
C16 0.035(2) 0.028(2) 0.039(3) 0.0051(19) 0.006(2) 0.021(2)
C17 0.132(10) 0.185(14) 0.040(4) 0.041(6) 0.030(5) 0.110(11)
C18 0.059(4) 0.119(7) 0.032(3) 0.010(4) 0.010(3) 0.063(5)
O1 0.0315(16) 0.0247(15) 0.0173(13) 0.0022(11) 0.0016(12) 0.0155(13)
O2 0.047(2) 0.0310(17) 0.0204(15) 0.0039(13) 0.0035(14) 0.0241(16)
O3 0.0328(18) 0.0333(18) 0.0236(16) -0.0001(13) -0.0006(13) 0.0164(15)
O4 0.040(2) 0.0297(19) 0.048(2) 0.0074(17) 0.0050(18) 0.0153(17)
O5 0.050(2) 0.0372(19) 0.0173(15) 0.0021(13) 0.0022(14) 0.0237(18)
O6 0.061(3) 0.039(2) 0.0204(16) 0.0019(14) 0.0018(16) 0.030(2)
O7 0.0379(19) 0.048(2) 0.0151(14) 0.0017(14) -0.0003(13) 0.0244(18)
O8 0.076(4) 0.201(8) 0.037(3) 0.032(4) 0.007(3) 0.099(5)
O9 0.106(6) 0.063(4) 0.087(5) 0.019(4) -0.030(4) 0.028(4)
O10 0.077(5) 0.098(6) 0.105(6) 0.045(5) -0.034(4) -0.018(4)
O11 0.0316(17) 0.0318(17) 0.0194(14) -0.0002(12) 0.0030(12) 0.0177(14)
O12 0.049(2) 0.070(3) 0.0252(18) 0.0005(18) 0.0037(16) 0.044(2)
O13 0.0302(17) 0.0321(17) 0.0259(16) -0.0048(13) -0.0065(13) 0.0158(15)
O14 0.0322(19) 0.036(2) 0.041(2) 0.0165(17) -0.0041(16) 0.0130(16)
O17 0.168(9) 0.192(10) 0.089(5) 0.079(6) 0.080(6) 0.152(8)
O18 0.145(6) 0.185(8) 0.043(3) 0.050(4) 0.042(4) 0.146(7)
O19 0.044(2) 0.044(2) 0.020(3) 0.000 0.000 0.0220(11)
O20 0.073(4) 0.073(4) 0.039(4) 0.000 0.000 0.037(2)
O21 0.192(9) 0.115(6) 0.077(4) -0.059(4) -0.078(5) 0.124(7)
O23 0.0293(18) 0.0261(17) 0.055(3) 0.0037(16) -0.0107(17) 0.0102(15)
O24 0.61(4) 0.125(9) 0.087(7) 0.000(7) -0.042(13) 0.204(16)
Cd1 0.02067(19) 0.02067(19) 0.0122(3) 0.000 0.000 0.01033(9)
Cd2 0.03425(17) 0.02941(16) 0.01642(13) 0.00141(11) 0.00242(12) 0.01677(14)
Cd3 0.03488(19) 0.03488(19) 0.0122(2) 0.000 0.000 0.01744(9)
Cd4 0.0430(2) 0.0673(3) 0.0339(2) 0.0097(2) 0.00335(17) 0.0340(2)
Cd5 0.02413(15) 0.02413(15) 0.0152(2) 0.000 0.000 0.01206(7)
Cd6 0.02603(17) 0.0523(2) 0.03214(19) 0.01184(17) 0.00362(14) 0.01951(17)
Cd7 0.03231(18) 0.03263(18) 0.03361(18) 0.00361(14) 0.00145(14) 0.02040(15)
C15 0.027(3) 0.032(4) 0.066(6) -0.004(4) -0.007(3) 0.016(3)
O15 0.040(3) 0.024(2) 0.032(3) 0.0028(19) 0.011(2) 0.015(2)
O16 0.026(2) 0.033(3) 0.034(3) 0.001(2) 0.0006(19) 0.020(2)
O22 0.033(3) 0.048(3) 0.038(3) 0.015(3) 0.001(2) 0.015(3)
O15B 0.034(6) 0.034(6) 0.042(7) -0.004(5) -0.009(5) 0.026(5)
O22B 0.012(4) 0.020(5) 0.063(9) 0.014(5) 0.006(5) 0.006(4)
O16B 0.103(16) 0.070(12) 0.070(12) 0.035(10) 0.044(11) 0.070(13)
C15B 0.022(10) 0.033(12) 0.17(4) -0.004(17) 0.005(15) -0.008(9)

loop_
_atom_type_symbol
_atom_type_description
_atom_type_scat_dispersion_real
_atom_type_scat_dispersion_imag
_atom_type_scat_source
C C 0.0033 0.0016 'International Tables Vol C Tables 4.2.6.8 and 6.1.1.4'
H H 0.0000 0.0000 'International Tables Vol C Tables 4.2.6.8 and 6.1.1.4'
O O 0.0106 0.0060 'International Tables Vol C Tables 4.2.6.8 and 6.1.1.4'
Cd Cd -0.8075 1.2024 'International Tables Vol C Tables 4.2.6.8 and 6.1.1.4'

loop_
_geom_angle_atom_site_label_1
_geom_angle_atom_site_label_2
_geom_angle_atom_site_label_3
_geom_angle
_geom_angle_site_symmetry_1
_geom_angle_site_symmetry_3
C2 C1 H1A 109.5 . .
C2 C1 H1B 109.5 . .
H1A C1 H1B 109.5 . .
C2 C1 H1C 109.5 . .
H1A C1 H1C 109.5 . .
H1B C1 H1C 109.5 . .
O2 C2 O1 120.0(4) . .
O2 C2 C1 118.4(4) . .
O1 C2 C1 121.6(4) . .
O2 C2 Cd2 55.2(2) . .
O1 C2 Cd2 65.2(2) . .
C1 C2 Cd2 170.0(4) . .
C4 C3 H3A 109.5 . .
C4 C3 H3B 109.5 . .
H3A C3 H3B 109.5 . .
C4 C3 H3C 109.5 . .
H3A C3 H3C 109.5 . .
H3B C3 H3C 109.5 . .
O4 C4 O3 118.9(5) . .
O4 C4 C3 121.6(5) . .
O3 C4 C3 119.6(5) . .
O4 C4 Cd2 60.2(3) . .
O3 C4 Cd2 58.8(3) . .
C3 C4 Cd2 176.8(4) . .
C6 C5 H5A 109.5 . .
C6 C5 H5B 109.5 . .
H5A C5 H5B 109.5 . .
C6 C5 H5C 109.5 . .
H5A C5 H5C 109.5 . .
H5B C5 H5C 109.5 . .
O5 C6 O6 120.3(5) . .
O5 C6 C5 121.7(5) . .
O6 C6 C5 118.0(5) . .
C8 C7 H7A 109.5 . .
C8 C7 H7B 109.5 . .
H7A C7 H7B 109.5 . .
C8 C7 H7C 109.5 . .
H7A C7 H7C 109.5 . .
H7B C7 H7C 109.5 . .
O7 C8 O8 120.7(6) . .
O7 C8 C7 121.2(6) . .
O8 C8 C7 118.1(7) . .
C10 C9 H9A 109.5 . .
C10 C9 H9B 109.5 . .
H9A C9 H9B 109.5 . .
C10 C9 H9C 109.5 . .
H9A C9 H9C 109.5 . .
H9B C9 H9C 109.5 . .
O9 C10 O10 123.1(8) 2 .
O9 C10 C9 123.8(11) 2 .
O10 C10 C9 113.0(10) . .
C12 C11 H11A 109.5 . .
C12 C11 H11B 109.5 . .
H11A C11 H11B 109.5 . .
C12 C11 H11C 109.5 . .
H11A C11 H11C 109.5 . .
H11B C11 H11C 109.5 . .
O11 C12 O12 119.5(4) . .
O11 C12 C11 121.4(4) . .
O12 C12 C11 119.0(5) . .
C14 C13 H13A 109.5 . .
C14 C13 H13B 109.5 . .
H13A C13 H13B 109.5 . .
C14 C13 H13C 109.5 . .
H13A C13 H13C 109.5 . .
H13B C13 H13C 109.5 . .
O13 C14 O14 120.1(5) . 14_444
O13 C14 C13 121.0(5) . .
O14 C14 C13 118.9(5) 14_444 .
O13 C14 Cd6 64.5(3) . 14_444
O14 C14 Cd6 55.7(3) 14_444 14_444
C13 C14 Cd6 174.4(4) . 14_444
O16B C16 O15B 131.6(13) . .
O16B C16 O15 158.8(14) . .
O15B C16 O15 46.4(6) . .
O16B C16 O16 48.8(11) . .
O15B C16 O16 82.8(7) . .
O15 C16 O16 121.9(6) . .
O16B C16 C15 71.3(12) . .
O15B C16 C15 154.2(8) . .
O15 C16 C15 117.8(6) . .
O16 C16 C15 119.3(6) . .
O16B C16 C15B 110.6(16) . .
O15B C16 C15B 111.8(13) . .
O15 C16 C15B 85.1(11) . .
O16 C16 C15B 149.1(13) . .
C15 C16 C15B 42.4(11) . .
C18 C17 H17A 109.5 . .
C18 C17 H17B 109.5 . .
H17A C17 H17B 109.5 . .
C18 C17 H17C 109.5 . .
H17A C17 H17C 109.5 . .
H17B C17 H17C 109.5 . .
O17 C18 O18 115.5(7) . .
O17 C18 C17 122.0(8) . .
O18 C18 C17 122.5(8) . .
C2 O1 Cd1 136.3(3) . .
C2 O1 Cd2 87.5(3) . .
Cd1 O1 Cd2 134.97(14) . .
C2 O2 Cd2 98.0(3) . .
C4 O3 Cd2 131.6(4) . 3
C4 O3 Cd2 93.0(3) . .
Cd2 O3 Cd2 135.36(18) 3 .
C4 O4 Cd2 92.6(3) . .
C6 O5 Cd3 136.5(3) . .
C6 O5 Cd2 86.8(3) . .
Cd3 O5 Cd2 135.51(17) . .
C6 O6 Cd2 99.2(3) . .
C8 O7 Cd3 139.7(4) . .
C8 O8 Cd4 106.8(4) . .
C10 O9 Cd4 129.6(7) 3 .
C10 O10 Cd4 140.1(6) . .
C12 O11 Cd5 135.5(3) . .
C12 O11 Cd4 89.8(3) . .
Cd5 O11 Cd4 134.25(16) . .
C12 O12 Cd7 136.0(4) . .
C12 O12 Cd4 97.3(3) . .
Cd7 O12 Cd4 126.68(17) . .
C14 O13 Cd5 138.2(3) . .
C14 O13 Cd6 88.4(3) . 14_444
Cd5 O13 Cd6 133.37(17) . 14_444
C14 O14 Cd6 97.4(4) 15_454 .
C18 O17 Cd6 91.6(5) . .
C18 O18 Cd7 139.8(5) . .
C18 O18 Cd6 101.8(5) . .
Cd7 O18 Cd6 117.7(2) . .
Cd4 O19 Cd4 117.49(9) 2 .
Cd4 O19 Cd4 117.49(9) 2 3
Cd4 O19 Cd4 117.49(9) . 3
Cd4 O19 H19 99.2 2 .
Cd4 O19 H19 99.2 . .
Cd4 O19 H19 99.2 3 .
Cd6 O20 Cd6 111.6(2) . 2_565
Cd6 O20 Cd6 111.6(2) . 3_455
Cd6 O20 Cd6 111.6(2) 2_565 3_455
Cd6 O20 H20 107.3 . .
Cd6 O20 H20 107.3 2_565 .
Cd6 O20 H20 107.3 3_455 .
O1 Cd1 O1 92.63(11) 11 12
O1 Cd1 O1 92.63(11) 11 10
O1 Cd1 O1 92.63(11) 12 10
O1 Cd1 O1 180.00(13) 11 2
O1 Cd1 O1 87.37(11) 12 2
O1 Cd1 O1 87.37(11) 10 2
O1 Cd1 O1 87.37(11) 11 .
O1 Cd1 O1 87.37(11) 12 .
O1 Cd1 O1 180.0(2) 10 .
O1 Cd1 O1 92.63(11) 2 .
O1 Cd1 O1 87.37(11) 11 3
O1 Cd1 O1 180.00(18) 12 3
O1 Cd1 O1 87.37(11) 10 3
O1 Cd1 O1 92.63(11) 2 3
O1 Cd1 O1 92.63(11) . 3
O3 Cd2 O6 99.39(15) 2 .
O3 Cd2 O2 98.95(14) 2 .
O6 Cd2 O2 93.47(13) . .
O3 Cd2 O3 104.61(18) 2 .
O6 Cd2 O3 125.71(14) . .
O2 Cd2 O3 128.72(13) . .
O3 Cd2 O4 159.99(14) 2 .
O6 Cd2 O4 94.44(16) . .
O2 Cd2 O4 94.54(15) . .
O3 Cd2 O4 55.39(14) . .
O3 Cd2 O1 82.18(12) 2 .
O6 Cd2 O1 146.93(12) . .
O2 Cd2 O1 54.01(11) . .
O3 Cd2 O1 84.82(12) . .
O4 Cd2 O1 94.05(13) . .
O3 Cd2 O5 80.90(13) 2 .
O6 Cd2 O5 53.53(13) . .
O2 Cd2 O5 145.95(13) . .
O3 Cd2 O5 83.16(13) . .
O4 Cd2 O5 96.05(15) . .
O1 Cd2 O5 156.03(12) . .
O3 Cd2 C4 132.79(15) 2 .
O6 Cd2 C4 110.89(16) . .
O2 Cd2 C4 113.85(15) . .
O3 Cd2 C4 28.19(14) . .
O4 Cd2 C4 27.23(15) . .
O1 Cd2 C4 90.36(13) . .
O5 Cd2 C4 88.78(14) . .
O3 Cd2 C2 92.37(13) 2 .
O6 Cd2 C2 120.25(14) . .
O2 Cd2 C2 26.81(13) . .
O3 Cd2 C2 106.69(13) . .
O4 Cd2 C2 93.07(15) . .
O1 Cd2 C2 27.30(12) . .
O5 Cd2 C2 169.31(14) . .
C4 Cd2 C2 101.86(15) . .
O7 Cd3 O7 84.17(14) 2 .
O7 Cd3 O7 84.17(14) 2 3
O7 Cd3 O7 84.17(14) . 3
O7 Cd3 O5 173.36(14) 2 .
O7 Cd3 O5 93.97(14) . .
O7 Cd3 O5 89.30(14) 3 .
O7 Cd3 O5 93.97(14) 2 2
O7 Cd3 O5 89.30(14) . 2
O7 Cd3 O5 173.36(14) 3 2
O5 Cd3 O5 92.38(13) . 2
O7 Cd3 O5 89.30(14) 2 3
O7 Cd3 O5 173.36(14) . 3
O7 Cd3 O5 93.97(14) 3 3
O5 Cd3 O5 92.38(13) . 3
O5 Cd3 O5 92.38(13) 2 3
O19 Cd4 O10 95.9(3) . .
O19 Cd4 O9 100.9(2) . .
O10 Cd4 O9 161.8(4) . .
O19 Cd4 O8 121.6(2) . .
O10 Cd4 O8 82.6(4) . .
O9 Cd4 O8 82.7(3) . .
O19 Cd4 O12 145.07(19) . .
O10 Cd4 O12 86.4(2) . .
O9 Cd4 O12 83.8(2) . .
O8 Cd4 O12 93.30(16) . .
O19 Cd4 O11 91.74(18) . .
O10 Cd4 O11 89.0(3) . .
O9 Cd4 O11 97.4(2) . .
O8 Cd4 O11 146.18(15) . .
O12 Cd4 O11 53.38(12) . .
O13 Cd5 O13 87.97(14) . 3
O13 Cd5 O13 87.97(14) . 2
O13 Cd5 O13 87.97(14) 3 2
O13 Cd5 O11 92.22(13) . 2
O13 Cd5 O11 179.30(13) 3 2
O13 Cd5 O11 92.71(13) 2 2
O13 Cd5 O11 179.30(14) . 3
O13 Cd5 O11 92.71(13) 3 3
O13 Cd5 O11 92.22(13) 2 3
O11 Cd5 O11 87.10(13) 2 3
O13 Cd5 O11 92.71(13) . .
O13 Cd5 O11 92.22(13) 3 .
O13 Cd5 O11 179.30(13) 2 .
O11 Cd5 O11 87.10(13) 2 .
O11 Cd5 O11 87.10(13) 3 .
O20 Cd6 O18 116.1(3) . .
O20 Cd6 O14 154.4(2) . .
O18 Cd6 O14 89.2(2) . .
O20 Cd6 O16 71.70(14) . .
O18 Cd6 O16 93.1(3) . .
O14 Cd6 O16 104.95(17) . .
O20 Cd6 O16B 95.8(5) . 3_455
O18 Cd6 O16B 113.5(7) . 3_455
O14 Cd6 O16B 76.0(5) . 3_455
O16 Cd6 O16B 153.4(6) . 3_455
O20 Cd6 O16 71.03(14) . 3_455
O18 Cd6 O16 126.1(2) . 3_455
O14 Cd6 O16 97.85(17) . 3_455
O16 Cd6 O16 134.81(19) . 3_455
O16B Cd6 O16 24.8(5) 3_455 3_455
O20 Cd6 O15B 105.9(3) . .
O18 Cd6 O15B 59.0(4) . .
O14 Cd6 O15B 83.2(3) . .
O16 Cd6 O15B 40.3(3) . .
O16B Cd6 O15B 158.1(6) 3_455 .
O16 Cd6 O15B 174.8(3) 3_455 .
O20 Cd6 O13 100.6(2) . 15_454
O18 Cd6 O13 139.41(19) . 15_454
O14 Cd6 O13 54.14(13) . 15_454
O16 Cd6 O13 81.98(16) . 15_454
O16B Cd6 O13 77.3(5) 3_455 15_454
O16 Cd6 O13 80.66(16) 3_455 15_454
O15B Cd6 O13 96.0(3) . 15_454
O20 Cd6 O17 83.3(3) . .
O18 Cd6 O17 51.1(2) . .
O14 Cd6 O17 118.1(3) . .
O16 Cd6 O17 120.1(3) . .
O16B Cd6 O17 80.2(6) 3_455 .
O16 Cd6 O17 79.6(2) 3_455 .
O15B Cd6 O17 104.4(4) . .
O13 Cd6 O17 157.4(3) 15_454 .
O20 Cd6 C14 127.7(2) . 15_454
O18 Cd6 C14 114.6(2) . 15_454
O14 Cd6 C14 26.96(14) . 15_454
O16 Cd6 C14 93.62(17) . 15_454
O16B Cd6 C14 75.2(4) 3_455 15_454
O16 Cd6 C14 89.47(17) 3_455 15_454
O15B Cd6 C14 89.2(3) . 15_454
O13 Cd6 C14 27.18(13) 15_454 15_454
O17 Cd6 C14 141.6(3) . 15_454
O15B Cd7 O22 151.9(4) . .
O15B Cd7 O18 63.6(4) . .
O22 Cd7 O18 91.4(2) . .
O15B Cd7 O15 25.5(4) . .
O22 Cd7 O15 173.1(2) . .
O18 Cd7 O15 88.4(2) . .
O15B Cd7 O12 114.4(4) . .
O22 Cd7 O12 89.8(2) . .
O18 Cd7 O12 176.2(3) . .
O15 Cd7 O12 90.07(18) . .
O15B Cd7 O23 90.3(4) . .
O22 Cd7 O23 102.6(2) . .
O18 Cd7 O23 89.3(2) . .
O15 Cd7 O23 84.28(18) . .
O12 Cd7 O23 93.96(16) . .
O15B Cd7 O21 86.2(4) . .
O22 Cd7 O21 82.7(3) . .
O18 Cd7 O21 93.6(3) . .
O15 Cd7 O21 90.5(3) . .
O12 Cd7 O21 83.0(2) . .
O23 Cd7 O21 174.0(3) . .
O15B Cd7 O22B 171.1(4) . .
O22 Cd7 O22B 28.0(4) . .
O18 Cd7 O22B 110.7(3) . .
O15 Cd7 O22B 156.6(4) . .
O12 Cd7 O22B 71.7(3) . .
O23 Cd7 O22B 82.6(4) . .
O21 Cd7 O22B 101.3(4) . .
C16 C15 H15A 109.5 . .
C16 C15 H15B 109.5 . .
H15A C15 H15B 109.5 . .
C16 C15 H15C 109.5 . .
H15A C15 H15C 109.5 . .
H15B C15 H15C 109.5 . .
C16 O15 Cd7 129.2(4) . .
C16 O16 Cd6 122.4(4) . .
C16 O16 Cd6 133.6(4) . 2_565
Cd6 O16 Cd6 102.67(18) . 2_565
C16 O15B Cd7 135.3(8) . .
C16 O15B Cd6 113.2(7) . .
Cd7 O15B Cd6 111.1(6) . .
C16 O16B Cd6 144.4(13) . 2_565
C16 C15B H15D 109.5 . .
C16 C15B H15E 109.5 . .
H15D C15B H15E 109.5 . .
C16 C15B H15F 109.5 . .
H15D C15B H15F 109.5 . .
H15E C15B H15F 109.5 . .

loop_
_geom_bond_atom_site_label_1
_geom_bond_atom_site_label_2
_geom_bond_distance
_geom_bond_site_symmetry_2
C1 C2 1.499(7) .
C1 H1A 0.9600 .
C1 H1B 0.9600 .
C1 H1C 0.9600 .
C2 O2 1.255(5) .
C2 O1 1.266(6) .
C2 Cd2 2.757(4) .
C3 C4 1.495(8) .
C3 H3A 0.9600 .
C3 H3B 0.9600 .
C3 H3C 0.9600 .
C4 O4 1.237(7) .
C4 O3 1.277(6) .
C4 Cd2 2.701(6) .
C5 C6 1.507(7) .
C5 H5A 0.9600 .
C5 H5B 0.9600 .
C5 H5C 0.9600 .
C6 O5 1.253(7) .
C6 O6 1.258(6) .
C7 C8 1.488(9) .
C7 H7A 0.9600 .
C7 H7B 0.9600 .
C7 H7C 0.9600 .
C8 O7 1.243(7) .
C8 O8 1.254(8) .
C9 C10 1.458(12) .
C9 H9A 0.9600 .
C9 H9B 0.9600 .
C9 H9C 0.9600 .
C10 O9 1.236(11) 2
C10 O10 1.260(12) .
C11 C12 1.506(7) .
C11 H11A 0.9600 .
C11 H11B 0.9600 .
C11 H11C 0.9600 .
C12 O11 1.251(6) .
C12 O12 1.266(6) .
C13 C14 1.499(9) .
C13 H13A 0.9600 .
C13 H13B 0.9600 .
C13 H13C 0.9600 .
C14 O13 1.261(6) .
C14 O14 1.261(6) 14_444
C14 Cd6 2.759(6) 14_444
C16 O16B 1.174(17) .
C16 O15B 1.250(15) .
C16 O15 1.258(7) .
C16 O16 1.267(7) .
C16 C15 1.485(10) .
C16 C15B 1.57(3) .
C17 C18 1.483(11) .
C17 H17A 0.9600 .
C17 H17B 0.9600 .
C17 H17C 0.9600 .
C18 O17 1.195(10) .
C18 O18 1.255(8) .
O1 Cd1 2.295(3) .
O1 Cd2 2.504(3) .
O2 Cd2 2.286(4) .
O3 Cd2 2.223(4) 3
O3 Cd2 2.313(4) .
O4 Cd2 2.345(4) .
O5 Cd3 2.274(4) .
O5 Cd2 2.538(4) .
O6 Cd2 2.270(4) .
O7 Cd3 2.266(4) .
O8 Cd4 2.275(6) .
O9 C10 1.236(11) 3
O9 Cd4 2.227(7) .
O10 Cd4 2.201(8) .
O11 Cd5 2.278(3) .
O11 Cd4 2.498(3) .
O12 Cd7 2.271(4) .
O12 Cd4 2.331(4) .
O13 Cd5 2.277(3) .
O13 Cd6 2.491(4) 14_444
O14 C14 1.261(6) 15_454
O14 Cd6 2.297(5) .
O17 Cd6 2.510(7) .
O18 Cd7 2.250(5) .
O18 Cd6 2.272(5) .
O19 Cd4 2.1571(11) 2
O19 Cd4 2.1571(11) .
O19 Cd4 2.1571(11) 3
O19 H19 0.9800 .
O20 Cd6 2.217(3) .
O20 Cd6 2.217(3) 2_565
O20 Cd6 2.217(3) 3_455
O20 H20 0.9800 .
O21 Cd7 2.288(7) .
O23 Cd7 2.280(4) .
Cd1 O1 2.295(3) 11
Cd1 O1 2.295(3) 12
Cd1 O1 2.295(3) 10
Cd1 O1 2.295(3) 2
Cd1 O1 2.295(3) 3
Cd2 O3 2.223(4) 2
Cd3 O7 2.266(4) 2
Cd3 O7 2.266(4) 3
Cd3 O5 2.274(4) 2
Cd3 O5 2.274(4) 3
Cd5 O13 2.277(3) 3
Cd5 O13 2.277(3) 2
Cd5 O11 2.278(3) 2
Cd5 O11 2.278(3) 3
Cd6 O16 2.330(5) .
Cd6 O16B 2.340(16) 3_455
Cd6 O16 2.365(5) 3_455
Cd6 O15B 2.485(12) .
Cd6 O13 2.491(4) 15_454
Cd6 C14 2.759(6) 15_454
Cd7 O15B 2.203(13) .
Cd7 O22 2.226(6) .
Cd7 O15 2.268(5) .
Cd7 O22B 2.341(11) .
C15 H15A 0.9600 .
C15 H15B 0.9600 .
C15 H15C 0.9600 .
O16 Cd6 2.365(5) 2_565
O16B Cd6 2.340(16) 2_565
C15B H15D 0.9600 .
C15B H15E 0.9600 .
C15B H15F 0.9600 .

loop_
_geom_torsion_atom_site_label_1
_geom_torsion_atom_site_label_2
_geom_torsion_atom_site_label_3
_geom_torsion_atom_site_label_4
_geom_torsion
_geom_torsion_site_symmetry_1
_geom_torsion_site_symmetry_4
O2 C2 O1 Cd1 -161.7(3) . .
C1 C2 O1 Cd1 20.1(7) . .
Cd2 C2 O1 Cd1 -168.2(4) . .
O2 C2 O1 Cd2 6.5(5) . .
C1 C2 O1 Cd2 -171.7(5) . .
O1 C2 O2 Cd2 -7.2(5) . .
C1 C2 O2 Cd2 171.0(4) . .
O4 C4 O3 Cd2 -175.2(4) . 3
C3 C4 O3 Cd2 4.5(7) . 3
Cd2 C4 O3 Cd2 -178.7(4) . 3
O4 C4 O3 Cd2 3.5(5) . .
C3 C4 O3 Cd2 -176.8(4) . .
O3 C4 O4 Cd2 -3.4(5) . .
C3 C4 O4 Cd2 176.8(5) . .
O6 C6 O5 Cd3 164.6(4) . .
C5 C6 O5 Cd3 -18.0(9) . .
O6 C6 O5 Cd2 -3.5(6) . .
C5 C6 O5 Cd2 173.9(6) . .
O5 C6 O6 Cd2 3.9(6) . .
C5 C6 O6 Cd2 -173.6(5) . .
O8 C8 O7 Cd3 -164.2(6) . .
C7 C8 O7 Cd3 18.2(13) . .
O7 C8 O8 Cd4 -7.9(10) . .
C7 C8 O8 Cd4 169.8(7) . .
O9 C10 O10 Cd4 -33.8(17) 2 .
C9 C10 O10 Cd4 143.4(11) . .
O12 C12 O11 Cd5 172.2(4) . .
C11 C12 O11 Cd5 -8.5(8) . .
O12 C12 O11 Cd4 -0.8(5) . .
C11 C12 O11 Cd4 178.5(5) . .
O11 C12 O12 Cd7 177.5(4) . .
C11 C12 O12 Cd7 -1.8(9) . .
O11 C12 O12 Cd4 0.8(6) . .
C11 C12 O12 Cd4 -178.5(4) . .
O14 C14 O13 Cd5 176.6(3) 14_444 .
C13 C14 O13 Cd5 -3.8(8) . .
Cd6 C14 O13 Cd5 177.7(5) 14_444 .
O14 C14 O13 Cd6 -1.0(5) 14_444 14_444
C13 C14 O13 Cd6 178.5(5) . 14_444
O18 C18 O17 Cd6 -0.4(11) . .
C17 C18 O17 Cd6 176.2(10) . .
O17 C18 O18 Cd7 169.9(10) . .
C17 C18 O18 Cd7 -7(2) . .
O17 C18 O18 Cd6 0.4(12) . .
C17 C18 O18 Cd6 -176.1(10) . .
C2 O1 Cd1 O1 -66.3(5) . 11
Cd2 O1 Cd1 O1 130.46(15) . 11
C2 O1 Cd1 O1 26.5(5) . 12
Cd2 O1 Cd1 O1 -136.78(16) . 12
C2 O1 Cd1 O1 162(81) . 10
Cd2 O1 Cd1 O1 -1(81) . 10
C2 O1 Cd1 O1 113.7(5) . 2
Cd2 O1 Cd1 O1 -49.54(15) . 2
C2 O1 Cd1 O1 -153.5(5) . 3
Cd2 O1 Cd1 O1 43.22(16) . 3
C6 O6 Cd2 O3 -73.3(4) . 2
C6 O6 Cd2 O2 -173.0(4) . .
C6 O6 Cd2 O3 42.4(4) . .
C6 O6 Cd2 O4 92.2(4) . .
C6 O6 Cd2 O1 -163.4(3) . .
C6 O6 Cd2 O5 -2.1(3) . .
C6 O6 Cd2 C4 69.8(4) . .
C6 O6 Cd2 C2 -171.7(3) . .
C2 O2 Cd2 O3 77.4(3) . 2
C2 O2 Cd2 O6 177.4(3) . .
C2 O2 Cd2 O3 -39.6(4) . .
C2 O2 Cd2 O4 -87.8(3) . .
C2 O2 Cd2 O1 3.9(3) . .
C2 O2 Cd2 O5 164.3(3) . .
C2 O2 Cd2 C4 -67.9(3) . .
C4 O3 Cd2 O3 179.0(2) . 2
Cd2 O3 Cd2 O3 -2.4(3) 3 2
C4 O3 Cd2 O6 65.7(3) . .
Cd2 O3 Cd2 O6 -115.7(2) 3 .
C4 O3 Cd2 O2 -66.5(3) . .
Cd2 O3 Cd2 O2 112.1(2) 3 .
C4 O3 Cd2 O4 -2.0(3) . .
Cd2 O3 Cd2 O4 176.6(3) 3 .
C4 O3 Cd2 O1 -100.5(3) . .
Cd2 O3 Cd2 O1 78.1(2) 3 .
C4 O3 Cd2 O5 100.3(3) . .
Cd2 O3 Cd2 O5 -81.1(2) 3 .
Cd2 O3 Cd2 C4 178.6(4) 3 .
C4 O3 Cd2 C2 -84.0(3) . .
Cd2 O3 Cd2 C2 94.6(2) 3 .
C4 O4 Cd2 O3 4.6(6) . 2
C4 O4 Cd2 O6 -129.1(3) . .
C4 O4 Cd2 O2 137.0(3) . .
C4 O4 Cd2 O3 2.0(3) . .
C4 O4 Cd2 O1 82.9(3) . .
C4 O4 Cd2 O5 -75.4(3) . .
C4 O4 Cd2 C2 110.2(3) . .
C2 O1 Cd2 O3 -110.9(3) . 2
Cd1 O1 Cd2 O3 57.6(2) . 2
C2 O1 Cd2 O6 -15.7(4) . .
Cd1 O1 Cd2 O6 152.8(2) . .
C2 O1 Cd2 O2 -3.8(3) . .
Cd1 O1 Cd2 O2 164.7(3) . .
C2 O1 Cd2 O3 143.5(3) . .
Cd1 O1 Cd2 O3 -47.9(2) . .
C2 O1 Cd2 O4 88.8(3) . .
Cd1 O1 Cd2 O4 -102.6(2) . .
C2 O1 Cd2 O5 -156.3(3) . .
Cd1 O1 Cd2 O5 12.2(4) . .
C2 O1 Cd2 C4 115.9(3) . .
Cd1 O1 Cd2 C4 -75.6(2) . .
Cd1 O1 Cd2 C2 168.5(4) . .
C6 O5 Cd2 O3 111.0(4) . 2
Cd3 O5 Cd2 O3 -57.3(3) . 2
C6 O5 Cd2 O6 2.1(3) . .
Cd3 O5 Cd2 O6 -166.2(4) . .
C6 O5 Cd2 O2 18.4(5) . .
Cd3 O5 Cd2 O2 -149.8(2) . .
C6 O5 Cd2 O3 -143.0(4) . .
Cd3 O5 Cd2 O3 48.8(3) . .
C6 O5 Cd2 O4 -89.0(4) . .
Cd3 O5 Cd2 O4 102.8(3) . .
C6 O5 Cd2 O1 156.6(3) . .
Cd3 O5 Cd2 O1 -11.7(5) . .
C6 O5 Cd2 C4 -115.3(4) . .
Cd3 O5 Cd2 C4 76.5(3) . .
C6 O5 Cd2 C2 59.5(8) . .
Cd3 O5 Cd2 C2 -108.8(7) . .
O4 C4 Cd2 O3 -177.8(3) . 2
O3 C4 Cd2 O3 -1.4(3) . 2
C3 C4 Cd2 O3 59(7) . 2
O4 C4 Cd2 O6 55.9(4) . .
O3 C4 Cd2 O6 -127.6(3) . .
C3 C4 Cd2 O6 -67(7) . .
O4 C4 Cd2 O2 -48.0(4) . .
O3 C4 Cd2 O2 128.5(3) . .
C3 C4 Cd2 O2 -171(7) . .
O4 C4 Cd2 O3 -176.5(5) . .
C3 C4 Cd2 O3 60(7) . .
O3 C4 Cd2 O4 176.5(5) . .
C3 C4 Cd2 O4 -123(7) . .
O4 C4 Cd2 O1 -98.2(3) . .
O3 C4 Cd2 O1 78.3(3) . .
C3 C4 Cd2 O1 139(7) . .
O4 C4 Cd2 O5 105.8(3) . .
O3 C4 Cd2 O5 -77.7(3) . .
C3 C4 Cd2 O5 -17(7) . .
O4 C4 Cd2 C2 -73.2(3) . .
O3 C4 Cd2 C2 103.3(3) . .
C3 C4 Cd2 C2 164(7) . .
O2 C2 Cd2 O3 -105.3(3) . 2
O1 C2 Cd2 O3 67.8(3) . 2
C1 C2 Cd2 O3 -158(2) . 2
O2 C2 Cd2 O6 -3.0(4) . .
O1 C2 Cd2 O6 170.2(3) . .
C1 C2 Cd2 O6 -55(2) . .
O1 C2 Cd2 O2 173.1(5) . .
C1 C2 Cd2 O2 -52(2) . .
O2 C2 Cd2 O3 148.7(3) . .
O1 C2 Cd2 O3 -38.2(3) . .
C1 C2 Cd2 O3 96(2) . .
O2 C2 Cd2 O4 94.0(3) . .
O1 C2 Cd2 O4 -92.9(3) . .
C1 C2 Cd2 O4 42(2) . .
O2 C2 Cd2 O1 -173.1(5) . .
C1 C2 Cd2 O1 134(2) . .
O2 C2 Cd2 O5 -54.6(8) . .
O1 C2 Cd2 O5 118.5(7) . .
C1 C2 Cd2 O5 -107(2) . .
O2 C2 Cd2 C4 120.0(3) . .
O1 C2 Cd2 C4 -66.9(3) . .
C1 C2 Cd2 C4 68(2) . .
C8 O7 Cd3 O7 124.7(8) . 2
C8 O7 Cd3 O7 -150.6(8) . 3
C8 O7 Cd3 O5 -61.7(7) . .
C8 O7 Cd3 O5 30.6(7) . 2
C8 O7 Cd3 O5 135.3(12) . 3
C6 O5 Cd3 O7 49.1(15) . 2
Cd2 O5 Cd3 O7 -148.1(11) . 2
C6 O5 Cd3 O7 -24.4(6) . .
Cd2 O5 Cd3 O7 138.4(3) . .
C6 O5 Cd3 O7 59.7(6) . 3
Cd2 O5 Cd3 O7 -137.4(3) . 3
C6 O5 Cd3 O5 -113.9(6) . 2
Cd2 O5 Cd3 O5 48.98(18) . 2
C6 O5 Cd3 O5 153.7(6) . 3
Cd2 O5 Cd3 O5 -43.51(19) . 3
Cd4 O19 Cd4 O10 11.0(4) 2 .
Cd4 O19 Cd4 O10 160.0(3) 3 .
Cd4 O19 Cd4 O9 -176.1(3) 2 .
Cd4 O19 Cd4 O9 -27.1(4) 3 .
Cd4 O19 Cd4 O8 95.8(4) 2 .
Cd4 O19 Cd4 O8 -115.1(4) 3 .
Cd4 O19 Cd4 O12 -81.1(3) 2 .
Cd4 O19 Cd4 O12 67.9(4) 3 .
Cd4 O19 Cd4 O11 -78.2(3) 2 .
Cd4 O19 Cd4 O11 70.8(3) 3 .
C10 O10 Cd4 O19 27.6(13) . .
C10 O10 Cd4 O9 -129.7(12) . .
C10 O10 Cd4 O8 -93.6(13) . .
C10 O10 Cd4 O12 172.6(13) . .
C10 O10 Cd4 O11 119.3(13) . .
C10 O9 Cd4 O19 31.0(7) 3 .
C10 O9 Cd4 O10 -171.9(8) 3 .
C10 O9 Cd4 O8 151.9(7) 3 .
C10 O9 Cd4 O12 -113.9(7) 3 .
C10 O9 Cd4 O11 -62.2(7) 3 .
C8 O8 Cd4 O19 16.9(8) . .
C8 O8 Cd4 O10 109.2(7) . .
C8 O8 Cd4 O9 -81.5(7) . .
C8 O8 Cd4 O12 -164.9(7) . .
C8 O8 Cd4 O11 -173.9(5) . .
C12 O12 Cd4 O19 3.2(5) . .
Cd7 O12 Cd4 O19 -173.90(9) . .
C12 O12 Cd4 O10 -91.9(5) . .
Cd7 O12 Cd4 O10 91.0(4) . .
C12 O12 Cd4 O9 103.5(4) . .
Cd7 O12 Cd4 O9 -73.6(4) . .
C12 O12 Cd4 O8 -174.2(4) . .
Cd7 O12 Cd4 O8 8.7(4) . .
C12 O12 Cd4 O11 -0.5(3) . .
Cd7 O12 Cd4 O11 -177.6(4) . .
C12 O11 Cd4 O19 -177.4(3) . .
Cd5 O11 Cd4 O19 9.4(2) . .
C12 O11 Cd4 O10 86.7(4) . .
Cd5 O11 Cd4 O10 -86.5(3) . .
C12 O11 Cd4 O9 -76.2(4) . .
Cd5 O11 Cd4 O9 110.7(3) . .
C12 O11 Cd4 O8 11.7(6) . .
Cd5 O11 Cd4 O8 -161.5(4) . .
C12 O11 Cd4 O12 0.5(3) . .
Cd5 O11 Cd4 O12 -172.7(3) . .
C14 O13 Cd5 O13 -131.6(6) . 3
Cd6 O13 Cd5 O13 45.15(15) 14_444 3
C14 O13 Cd5 O13 140.3(5) . 2
Cd6 O13 Cd5 O13 -42.88(15) 14_444 2
C14 O13 Cd5 O11 47.7(5) . 2
Cd6 O13 Cd5 O11 -135.5(2) 14_444 2
C14 O13 Cd5 O11 35(12) . 3
Cd6 O13 Cd5 O11 -149(12) 14_444 3
C14 O13 Cd5 O11 -39.5(5) . .
Cd6 O13 Cd5 O11 137.3(2) 14_444 .
C12 O11 Cd5 O13 -40.6(5) . .
Cd4 O11 Cd5 O13 129.7(2) . .
C12 O11 Cd5 O13 47.5(5) . 3
Cd4 O11 Cd5 O13 -142.3(2) . 3
C12 O11 Cd5 O13 153(11) . 2
Cd4 O11 Cd5 O13 -37(11) . 2
C12 O11 Cd5 O11 -132.7(5) . 2
Cd4 O11 Cd5 O11 37.57(16) . 2
C12 O11 Cd5 O11 140.1(5) . 3
Cd4 O11 Cd5 O11 -49.67(14) . 3
Cd6 O20 Cd6 O18 98.7(4) 2_565 .
Cd6 O20 Cd6 O18 -135.8(3) 3_455 .
Cd6 O20 Cd6 O14 -72.2(3) 2_565 .
Cd6 O20 Cd6 O14 53.3(4) 3_455 .
Cd6 O20 Cd6 O16 14.3(3) 2_565 .
Cd6 O20 Cd6 O16 139.8(4) 3_455 .
Cd6 O20 Cd6 O16B -141.6(6) 2_565 3_455
Cd6 O20 Cd6 O16B -16.1(6) 3_455 3_455
Cd6 O20 Cd6 O16 -139.7(4) 2_565 3_455
Cd6 O20 Cd6 O16 -14.2(3) 3_455 3_455
Cd6 O20 Cd6 O15B 35.9(5) 2_565 .
Cd6 O20 Cd6 O15B 161.4(4) 3_455 .
Cd6 O20 Cd6 O13 -63.5(3) 2_565 15_454
Cd6 O20 Cd6 O13 62.0(3) 3_455 15_454
Cd6 O20 Cd6 O17 139.1(4) 2_565 .
Cd6 O20 Cd6 O17 -95.4(4) 3_455 .
Cd6 O20 Cd6 C14 -65.8(3) 2_565 15_454
Cd6 O20 Cd6 C14 59.7(3) 3_455 15_454
C18 O18 Cd6 O20 55.6(8) . .
Cd7 O18 Cd6 O20 -116.8(4) . .
C18 O18 Cd6 O14 -128.4(7) . .
Cd7 O18 Cd6 O14 59.3(4) . .
C18 O18 Cd6 O16 126.7(7) . .
Cd7 O18 Cd6 O16 -45.7(4) . .
C18 O18 Cd6 O16B -54.0(9) . 3_455
Cd7 O18 Cd6 O16B 133.6(6) . 3_455
C18 O18 Cd6 O16 -29.2(8) . 3_455
Cd7 O18 Cd6 O16 158.4(3) . 3_455
C18 O18 Cd6 O15B 149.1(9) . .
Cd7 O18 Cd6 O15B -23.3(5) . .
C18 O18 Cd6 O13 -152.0(6) . 15_454
Cd7 O18 Cd6 O13 35.6(7) . 15_454
C18 O18 Cd6 O17 -0.2(7) . .
Cd7 O18 Cd6 O17 -172.6(7) . .
C18 O18 Cd6 C14 -137.9(7) . 15_454
Cd7 O18 Cd6 C14 49.7(5) . 15_454
C14 O14 Cd6 O20 11.2(5) 15_454 .
C14 O14 Cd6 O18 -160.6(4) 15_454 .
C14 O14 Cd6 O16 -67.6(3) 15_454 .
C14 O14 Cd6 O16B 84.9(7) 15_454 3_455
C14 O14 Cd6 O16 73.0(3) 15_454 3_455
C14 O14 Cd6 O15B -101.8(4) 15_454 .
C14 O14 Cd6 O13 0.6(3) 15_454 15_454
C14 O14 Cd6 O17 155.4(4) 15_454 .
C18 O17 Cd6 O20 -131.4(8) . .
C18 O17 Cd6 O18 0.2(7) . .
C18 O17 Cd6 O14 63.4(9) . .
C18 O17 Cd6 O16 -67.0(9) . .
C18 O17 Cd6 O16B 131.6(10) . 3_455
C18 O17 Cd6 O16 156.8(8) . 3_455
C18 O17 Cd6 O15B -26.6(9) . .
C18 O17 Cd6 O13 127.0(7) . 15_454
C18 O17 Cd6 C14 81.1(9) . 15_454
C18 O18 Cd7 O15B -143.2(14) . .
Cd6 O18 Cd7 O15B 25.2(5) . .
C18 O18 Cd7 O22 23.5(13) . .
Cd6 O18 Cd7 O22 -168.1(4) . .
C18 O18 Cd7 O15 -149.6(13) . .
Cd6 O18 Cd7 O15 18.8(4) . .
C18 O18 Cd7 O12 -84(3) . .
Cd6 O18 Cd7 O12 85(3) . .
C18 O18 Cd7 O23 126.1(13) . .
Cd6 O18 Cd7 O23 -65.5(4) . .
C18 O18 Cd7 O21 -59.2(13) . .
Cd6 O18 Cd7 O21 109.2(5) . .
C18 O18 Cd7 O22B 44.3(14) . .
Cd6 O18 Cd7 O22B -147.3(5) . .
C12 O12 Cd7 O15B -48.8(7) . .
Cd4 O12 Cd7 O15B 127.1(4) . .
C12 O12 Cd7 O22 146.0(6) . .
Cd4 O12 Cd7 O22 -38.2(3) . .
C12 O12 Cd7 O18 -107(3) . .
Cd4 O12 Cd7 O18 69(3) . .
C12 O12 Cd7 O15 -40.9(6) . .
Cd4 O12 Cd7 O15 135.0(3) . .
C12 O12 Cd7 O23 43.4(6) . .
Cd4 O12 Cd7 O23 -140.8(3) . .
C12 O12 Cd7 O21 -131.4(6) . .
Cd4 O12 Cd7 O21 44.5(3) . .
C12 O12 Cd7 O22B 124.2(7) . .
Cd4 O12 Cd7 O22B -59.9(5) . .
O16B C16 O15 Cd7 -135(3) . .
O15B C16 O15 Cd7 -41.0(9) . .
O16 C16 O15 Cd7 -78.2(8) . .
C15 C16 O15 Cd7 113.6(7) . .
C15B C16 O15 Cd7 85.7(16) . .
O15B Cd7 O15 C16 38.8(9) . .
O22 Cd7 O15 C16 -36(2) . .
O18 Cd7 O15 C16 52.3(6) . .
O12 Cd7 O15 C16 -124.3(6) . .
O23 Cd7 O15 C16 141.8(6) . .
O21 Cd7 O15 C16 -41.3(6) . .
O22B Cd7 O15 C16 -162.3(8) . .
O16B C16 O16 Cd6 171.3(16) . .
O15B C16 O16 Cd6 -11.1(8) . .
O15 C16 O16 Cd6 15.1(8) . .
C15 C16 O16 Cd6 -176.9(6) . .
C15B C16 O16 Cd6 -132(3) . .
O16B C16 O16 Cd6 -24.8(15) . 2_565
O15B C16 O16 Cd6 152.8(8) . 2_565
O15 C16 O16 Cd6 179.0(5) . 2_565
C15 C16 O16 Cd6 -13.0(10) . 2_565
C15B C16 O16 Cd6 32(3) . 2_565
O20 Cd6 O16 C16 155.4(6) . .
O18 Cd6 O16 C16 38.9(5) . .
O14 Cd6 O16 C16 -51.2(5) . .
O16B Cd6 O16 C16 -139.6(10) 3_455 .
O16 Cd6 O16 C16 -168.9(3) 3_455 .
O15B Cd6 O16 C16 8.5(6) . .
O13 Cd6 O16 C16 -100.6(5) 15_454 .
O17 Cd6 O16 C16 84.8(5) . .
C14 Cd6 O16 C16 -76.0(5) 15_454 .
O20 Cd6 O16 Cd6 -12.8(3) . 2_565
O18 Cd6 O16 Cd6 -129.3(2) . 2_565
O14 Cd6 O16 Cd6 140.70(17) . 2_565
O16B Cd6 O16 Cd6 52.2(11) 3_455 2_565
O16 Cd6 O16 Cd6 23.0(5) 3_455 2_565
O15B Cd6 O16 Cd6 -159.6(6) . 2_565
O13 Cd6 O16 Cd6 91.25(19) 15_454 2_565
O17 Cd6 O16 Cd6 -83.3(3) . 2_565
C14 Cd6 O16 Cd6 115.87(19) 15_454 2_565
O16B C16 O15B Cd7 -160.7(17) . .
O15 C16 O15B Cd7 48.1(10) . .
O16 C16 O15B Cd7 -163.0(12) . .
C15 C16 O15B Cd7 -12(3) . .
C15B C16 O15B Cd7 -11(2) . .
O16B C16 O15B Cd6 12(2) . .
O15 C16 O15B Cd6 -139.3(12) . .
O16 C16 O15B Cd6 9.5(7) . .
C15 C16 O15B Cd6 160.2(15) . .
C15B C16 O15B Cd6 161.3(16) . .
O22 Cd7 O15B C16 121.7(12) . .
O18 Cd7 O15B C16 151.0(15) . .
O15 Cd7 O15B C16 -44.1(10) . .
O12 Cd7 O15B C16 -25.4(14) . .
O23 Cd7 O15B C16 -119.9(13) . .
O21 Cd7 O15B C16 55.1(13) . .
O22B Cd7 O15B C16 -157(3) . .
O22 Cd7 O15B Cd6 -50.9(10) . .
O18 Cd7 O15B Cd6 -21.7(4) . .
O15 Cd7 O15B Cd6 143.3(12) . .
O12 Cd7 O15B Cd6 161.9(3) . .
O23 Cd7 O15B Cd6 67.4(5) . .
O21 Cd7 O15B Cd6 -117.6(5) . .
O22B Cd7 O15B Cd6 30(4) . .
O20 Cd6 O15B C16 -40.6(10) . .
O18 Cd6 O15B C16 -151.9(10) . .
O14 Cd6 O15B C16 114.9(9) . .
O16 Cd6 O15B C16 -7.9(6) . .
O16B Cd6 O15B C16 132.6(17) 3_455 .
O16 Cd6 O15B C16 13(4) 3_455 .
O13 Cd6 O15B C16 62.2(9) 15_454 .
O17 Cd6 O15B C16 -127.7(9) . .
C14 Cd6 O15B C16 88.6(9) 15_454 .
O20 Cd6 O15B Cd7 133.8(5) . .
O18 Cd6 O15B Cd7 22.5(4) . .
O14 Cd6 O15B Cd7 -70.7(5) . .
O16 Cd6 O15B Cd7 166.5(9) . .
O16B Cd6 O15B Cd7 -53.0(19) 3_455 .
O16 Cd6 O15B Cd7 -173(3) 3_455 .
O13 Cd6 O15B Cd7 -123.4(5) 15_454 .
O17 Cd6 O15B Cd7 46.7(6) . .
C14 Cd6 O15B Cd7 -97.0(5) 15_454 .
O15B C16 O16B Cd6 29(4) . 2_565
O15 C16 O16B Cd6 103(3) . 2_565
O16 C16 O16B Cd6 32(2) . 2_565
C15 C16 O16B Cd6 -137(3) . 2_565
C15B C16 O16B Cd6 -121(3) . 2_565
